data_4027923
loop_
_publ_author_name
'Robin Daly'
'Thomas McCabe'
'Eoin M. Scanlan'

_publ_section_title
;
 Development of Fully and Partially Protected Fucosyl Donors for
 Oligosaccharide Synthesis
;
_journal_name_full 'Journal of Organic Chemistry'
_journal_page_first 1080
_journal_page_last 1090
_journal_paper_doi 10.1021/jo302487c
_journal_volume 78
_journal_year 2013
_chemical_absolute_configuration ad
_chemical_formula_sum 'C26 H58 O4 S Si3'
_chemical_formula_weight 551.05
_chemical_name_systematic
; 
 ? 
;
_space_group_IT_number 19
_symmetry_cell_setting orthorhombic
_symmetry_space_group_name_Hall 'P 2ac 2ab'
_symmetry_space_group_name_H-M 'P 21 21 21'
_atom_sites_solution_hydrogens geom
_atom_sites_solution_primary direct
_atom_sites_solution_secondary difmap
_audit_creation_method SHELXL-97
_cell_angle_alpha 90.00
_cell_angle_beta 90.00
_cell_angle_gamma 90.00
_cell_formula_units_Z 4
_cell_length_a 10.811(2)
_cell_length_b 14.427(3)
_cell_length_c 21.917(4)
_cell_measurement_temperature 150(2)
_cell_volume 3418.4(11)
_computing_cell_refinement Crystalclear
_computing_data_collection Crystalclear
_computing_data_reduction Crystalclear
_computing_molecular_graphics Shelxl
_computing_publication_material 'Shelxl and Mercury Ver2.4'
_computing_structure_refinement 'SHELXL-97 (Sheldrick, 1997)'
_computing_structure_solution 'SHELXS-97 (Sheldrick, 1990)'
_diffrn_ambient_temperature 150(2)
_diffrn_measured_fraction_theta_full 0.990
_diffrn_measured_fraction_theta_max 0.990
_diffrn_measurement_device_type 'Rigaku Saturn 724'
_diffrn_measurement_method 'omega and phi scans'
_diffrn_radiation_monochromator graphite
_diffrn_radiation_source 'fine-focus sealed tube'
_diffrn_radiation_type MoK\a
_diffrn_radiation_wavelength 0.71073
_diffrn_reflns_av_R_equivalents 0.0311
_diffrn_reflns_av_sigmaI/netI 0.0379
_diffrn_reflns_limit_h_max 12
_diffrn_reflns_limit_h_min -9
_diffrn_reflns_limit_k_max 11
_diffrn_reflns_limit_k_min -17
_diffrn_reflns_limit_l_max 26
_diffrn_reflns_limit_l_min -25
_diffrn_reflns_number 14454
_diffrn_reflns_theta_full 25.00
_diffrn_reflns_theta_max 25.00
_diffrn_reflns_theta_min 1.69
_exptl_absorpt_coefficient_mu 0.226
_exptl_absorpt_correction_T_max 1.0000
_exptl_absorpt_correction_T_min 0.8521
_exptl_absorpt_correction_type multi-scan
_exptl_absorpt_process_details Crystalclear
_exptl_crystal_colour Colourless
_exptl_crystal_density_diffrn 1.071
_exptl_crystal_description Prism
_exptl_crystal_F_000 1216
_exptl_crystal_size_max 0.70
_exptl_crystal_size_mid 0.30
_exptl_crystal_size_min 0.30
_refine_diff_density_max 0.232
_refine_diff_density_min -0.213
_refine_diff_density_rms 0.041
_refine_ls_abs_structure_details 'Flack H D (1983), Acta Cryst. A39, 876-881'
_refine_ls_abs_structure_Flack 0.04(7)
_refine_ls_extinction_method none
_refine_ls_goodness_of_fit_ref 1.072
_refine_ls_hydrogen_treatment constr
_refine_ls_matrix_type full
_refine_ls_number_parameters 324
_refine_ls_number_reflns 5951
_refine_ls_number_restraints 0
_refine_ls_restrained_S_all 1.072
_refine_ls_R_factor_all 0.0356
_refine_ls_R_factor_gt 0.0343
_refine_ls_shift/su_max 0.001
_refine_ls_shift/su_mean 0.000
_refine_ls_structure_factor_coef Fsqd
_refine_ls_weighting_details 'calc w=1/[\s^2^(Fo^2^)+(0.0419P)^2^+0.5911P] where P=(Fo^2^+2Fc^2^)/3'
_refine_ls_weighting_scheme calc
_refine_ls_wR_factor_gt 0.0821
_refine_ls_wR_factor_ref 0.0834
_reflns_number_gt 5790
_reflns_number_total 5951
_reflns_threshold_expression >2sigma(I)
_cod_data_source_file jo302487c_si_002.cif
_cod_data_source_block shelxl
_cod_original_cell_volume 3418.3(12)
_cod_original_formula_sum 'C20.80 H46.40 O3.20 S0.80 Si2.40'
_cod_database_code 4027923

loop_
_symmetry_equiv_pos_as_xyz
'x, y, z'
'-x+1/2, -y, z+1/2'
'-x, y+1/2, -z+1/2'
'x+1/2, -y+1/2, -z'

loop_
_atom_site_label
_atom_site_type_symbol
_atom_site_fract_x
_atom_site_fract_y
_atom_site_fract_z
_atom_site_U_iso_or_equiv
_atom_site_adp_type
_atom_site_occupancy
_atom_site_symmetry_multiplicity
_atom_site_calc_flag
_atom_site_refinement_flags
S1 S 0.21799(5) 0.47856(4) 1.07800(2) 0.02652(13) Uani 1 1 d .
Si2 Si 0.50765(5) 0.55699(4) 0.98209(2) 0.02341(13) Uani 1 1 d .
Si1 Si 0.50584(5) 0.33066(4) 0.83149(2) 0.02032(13) Uani 1 1 d .
Si3 Si 0.06886(5) 0.46373(4) 0.80447(2) 0.02436(14) Uani 1 1 d .
O2 O 0.43549(12) 0.45497(10) 0.98298(6) 0.0216(3) Uani 1 1 d .
O4 O 0.12541(13) 0.43161(11) 0.87122(6) 0.0227(3) Uani 1 1 d .
O3 O 0.11295(13) 0.37634(11) 0.99486(6) 0.0228(3) Uani 1 1 d .
O1 O 0.38769(12) 0.39197(10) 0.85920(6) 0.0212(3) Uani 1 1 d .
C3 C 0.31391(18) 0.43938(15) 0.96057(8) 0.0193(4) Uani 1 1 d .
H3 H 0.2783 0.4973 0.9452 0.023 Uiso 1 1 calc R
C2 C 0.31399(18) 0.36496(14) 0.91027(8) 0.0195(4) Uani 1 1 d .
H2 H 0.3480 0.3075 0.9272 0.023 Uiso 1 1 calc R
C4 C 0.23499(18) 0.40098(15) 1.01370(8) 0.0208(4) Uani 1 1 d .
H4 H 0.2754 0.3445 1.0285 0.025 Uiso 1 1 calc R
C1 C 0.18002(18) 0.34718(15) 0.89087(9) 0.0210(4) Uani 1 1 d .
H1 H 0.1779 0.3016 0.8577 0.025 Uiso 1 1 calc R
C21 C 0.5672(2) 0.40655(16) 0.76963(9) 0.0269(5) Uani 1 1 d .
H21A H 0.5015 0.4222 0.7420 0.040 Uiso 1 1 calc R
H21B H 0.6311 0.3743 0.7478 0.040 Uiso 1 1 calc R
H21C H 0.6006 0.4622 0.7872 0.040 Uiso 1 1 calc R
C6 C 0.6380(2) 0.54592(18) 1.03923(10) 0.0311(5) Uani 1 1 d .
C18 C 0.4591(2) 0.21381(16) 0.79901(9) 0.0260(5) Uani 1 1 d .
C20 C 0.6241(2) 0.31027(17) 0.89218(10) 0.0288(5) Uani 1 1 d .
H20A H 0.6520 0.3687 0.9079 0.043 Uiso 1 1 calc R
H20B H 0.6929 0.2771 0.8752 0.043 Uiso 1 1 calc R
H20C H 0.5880 0.2746 0.9246 0.043 Uiso 1 1 calc R
C5 C 0.1097(2) 0.30975(16) 0.94626(9) 0.0241(5) Uani 1 1 d .
H5 H 0.1497 0.2525 0.9601 0.029 Uiso 1 1 calc R
C10 C 0.1044(2) 0.55990(17) 1.04812(10) 0.0313(5) Uani 1 1 d .
H10A H 0.1355 0.5889 1.0112 0.038 Uiso 1 1 calc R
H10B H 0.0282 0.5276 1.0383 0.038 Uiso 1 1 calc R
C25 C 0.1870(2) 0.45619(19) 0.74311(10) 0.0385(6) Uani 1 1 d .
H25A H 0.2623 0.4849 0.7567 0.058 Uiso 1 1 calc R
H25B H 0.1573 0.4875 0.7073 0.058 Uiso 1 1 calc R
H25C H 0.2026 0.3923 0.7336 0.058 Uiso 1 1 calc R
C24 C -0.0257(2) 0.29037(18) 0.93450(10) 0.0336(5) Uani 1 1 d .
H24A H -0.0640 0.2688 0.9714 0.050 Uiso 1 1 calc R
H24B H -0.0333 0.2438 0.9034 0.050 Uiso 1 1 calc R
H24C H -0.0658 0.3462 0.9212 0.050 Uiso 1 1 calc R
C13 C 0.0197(2) 0.58729(18) 0.81801(10) 0.0336(5) Uani 1 1 d .
C16 C 0.3618(2) 0.22325(17) 0.74834(10) 0.0342(6) Uani 1 1 d .
H16A H 0.3434 0.1631 0.7319 0.051 Uiso 1 1 calc R
H16B H 0.3935 0.2624 0.7165 0.051 Uiso 1 1 calc R
H16C H 0.2879 0.2501 0.7649 0.051 Uiso 1 1 calc R
C23 C 0.4031(2) 0.65449(17) 1.00350(12) 0.0383(6) Uani 1 1 d .
H23A H 0.3387 0.6602 0.9736 0.057 Uiso 1 1 calc R
H23B H 0.4497 0.7111 1.0052 0.057 Uiso 1 1 calc R
H23C H 0.3672 0.6424 1.0428 0.057 Uiso 1 1 calc R
C17 C 0.5759(2) 0.16925(19) 0.77131(11) 0.0375(6) Uani 1 1 d .
H17A H 0.5547 0.1106 0.7534 0.056 Uiso 1 1 calc R
H17B H 0.6364 0.1600 0.8028 0.056 Uiso 1 1 calc R
H17C H 0.6092 0.2094 0.7405 0.056 Uiso 1 1 calc R
C22 C 0.5670(2) 0.58146(17) 0.90365(10) 0.0319(5) Uani 1 1 d .
H22A H 0.6231 0.5333 0.8916 0.048 Uiso 1 1 calc R
H22B H 0.6093 0.6399 0.9035 0.048 Uiso 1 1 calc R
H22C H 0.4989 0.5838 0.8756 0.048 Uiso 1 1 calc R
C7 C 0.7296(2) 0.46977(18) 1.02021(11) 0.0381(6) Uani 1 1 d .
H7A H 0.7936 0.4646 1.0503 0.057 Uiso 1 1 calc R
H7B H 0.7656 0.4854 0.9815 0.057 Uiso 1 1 calc R
H7C H 0.6867 0.4117 1.0169 0.057 Uiso 1 1 calc R
C8 C 0.7090(3) 0.6383(2) 1.04222(15) 0.0541(8) Uani 1 1 d .
H8A H 0.6541 0.6867 1.0554 0.081 Uiso 1 1 calc R
H8B H 0.7410 0.6531 1.0025 0.081 Uiso 1 1 calc R
H8C H 0.7762 0.6328 1.0706 0.081 Uiso 1 1 calc R
C14 C 0.1324(3) 0.6460(2) 0.83705(14) 0.0494(7) Uani 1 1 d .
H14A H 0.1071 0.7091 0.8430 0.074 Uiso 1 1 calc R
H14B H 0.1941 0.6433 0.8056 0.074 Uiso 1 1 calc R
H14C H 0.1661 0.6220 0.8744 0.074 Uiso 1 1 calc R
C11 C 0.0803(3) 0.6334(2) 1.09693(12) 0.0462(7) Uani 1 1 d .
H11A H 0.0519 0.6039 1.1336 0.069 Uiso 1 1 calc R
H11B H 0.0184 0.6759 1.0826 0.069 Uiso 1 1 calc R
H11C H 0.1554 0.6666 1.1052 0.069 Uiso 1 1 calc R
C12 C -0.0353(3) 0.6278(2) 0.75931(13) 0.0596(9) Uani 1 1 d .
H12A H -0.1060 0.5919 0.7473 0.089 Uiso 1 1 calc R
H12B H 0.0257 0.6261 0.7275 0.089 Uiso 1 1 calc R
H12C H -0.0600 0.6908 0.7664 0.089 Uiso 1 1 calc R
C19 C 0.4090(2) 0.14711(16) 0.84827(10) 0.0325(5) Uani 1 1 d .
H19A H 0.3327 0.1710 0.8643 0.049 Uiso 1 1 calc R
H19B H 0.4683 0.1417 0.8807 0.049 Uiso 1 1 calc R
H19C H 0.3948 0.0872 0.8305 0.049 Uiso 1 1 calc R
C15 C -0.0764(3) 0.5917(2) 0.86920(14) 0.0593(9) Uani 1 1 d .
H15A H -0.0410 0.5679 0.9062 0.089 Uiso 1 1 calc R
H15B H -0.1471 0.5550 0.8582 0.089 Uiso 1 1 calc R
H15C H -0.1014 0.6548 0.8754 0.089 Uiso 1 1 calc R
C26 C -0.0663(2) 0.3900(2) 0.78303(11) 0.0445(7) Uani 1 1 d .
H26A H -0.0420 0.3260 0.7831 0.067 Uiso 1 1 calc R
H26B H -0.0946 0.4070 0.7430 0.067 Uiso 1 1 calc R
H26C H -0.1318 0.3991 0.8120 0.067 Uiso 1 1 calc R
C9 C 0.5860(3) 0.5219(3) 1.10234(11) 0.0631(10) Uani 1 1 d .
H9A H 0.5384 0.4658 1.0997 0.095 Uiso 1 1 calc R
H9B H 0.5341 0.5715 1.1163 0.095 Uiso 1 1 calc R
H9C H 0.6530 0.5132 1.1305 0.095 Uiso 1 1 calc R

loop_
_atom_site_aniso_label
_atom_site_aniso_U_11
_atom_site_aniso_U_22
_atom_site_aniso_U_33
_atom_site_aniso_U_23
_atom_site_aniso_U_13
_atom_site_aniso_U_12
S1 0.0305(3) 0.0303(3) 0.0188(2) -0.0023(2) 0.0024(2) -0.0003(3)
Si2 0.0249(3) 0.0207(3) 0.0247(3) -0.0009(2) 0.0017(2) -0.0030(3)
Si1 0.0219(3) 0.0199(3) 0.0192(2) 0.0008(2) 0.0021(2) 0.0014(3)
Si3 0.0233(3) 0.0273(4) 0.0224(3) 0.0041(2) -0.0010(2) 0.0007(3)
O2 0.0187(7) 0.0214(8) 0.0246(7) 0.0009(6) -0.0023(5) -0.0017(6)
O4 0.0240(7) 0.0220(8) 0.0221(7) 0.0034(6) -0.0009(6) 0.0011(7)
O3 0.0219(7) 0.0247(9) 0.0216(7) -0.0014(6) 0.0025(5) -0.0009(6)
O1 0.0220(7) 0.0221(8) 0.0194(7) 0.0006(6) 0.0030(5) 0.0012(6)
C3 0.0199(10) 0.0162(11) 0.0218(9) -0.0004(8) -0.0004(7) 0.0006(8)
C2 0.0226(10) 0.0163(11) 0.0196(9) 0.0032(7) 0.0029(7) 0.0020(8)
C4 0.0237(10) 0.0185(11) 0.0203(9) 0.0017(8) -0.0003(8) 0.0006(9)
C1 0.0244(10) 0.0166(11) 0.0219(9) 0.0017(8) -0.0003(8) -0.0013(9)
C21 0.0289(11) 0.0259(13) 0.0260(10) 0.0010(8) 0.0069(9) 0.0017(10)
C6 0.0321(12) 0.0322(14) 0.0291(11) -0.0034(9) -0.0020(9) -0.0112(11)
C18 0.0288(12) 0.0241(12) 0.0252(10) -0.0016(9) 0.0025(8) 0.0026(9)
C20 0.0261(11) 0.0302(14) 0.0300(11) 0.0001(9) -0.0018(9) 0.0027(10)
C5 0.0284(11) 0.0199(12) 0.0241(10) 0.0002(8) 0.0014(8) -0.0049(10)
C10 0.0322(12) 0.0300(14) 0.0318(12) -0.0035(10) 0.0035(9) 0.0046(11)
C25 0.0445(14) 0.0433(17) 0.0278(11) 0.0066(10) 0.0057(10) 0.0132(13)
C24 0.0337(13) 0.0367(15) 0.0303(11) -0.0024(10) 0.0032(9) -0.0139(11)
C13 0.0332(12) 0.0328(14) 0.0349(12) 0.0060(10) 0.0023(9) 0.0083(11)
C16 0.0440(14) 0.0274(14) 0.0311(12) -0.0049(10) -0.0039(10) -0.0004(11)
C23 0.0396(14) 0.0221(14) 0.0531(15) -0.0042(11) 0.0103(11) -0.0027(11)
C17 0.0406(14) 0.0294(14) 0.0425(13) -0.0081(11) 0.0089(11) 0.0036(12)
C22 0.0394(13) 0.0256(13) 0.0308(11) 0.0033(9) 0.0025(9) -0.0030(11)
C7 0.0376(13) 0.0322(15) 0.0446(13) 0.0056(11) -0.0147(11) -0.0045(12)
C8 0.0470(16) 0.0398(18) 0.0756(19) -0.0164(14) -0.0148(15) -0.0101(15)
C14 0.0582(18) 0.0302(16) 0.0599(17) -0.0009(12) 0.0005(14) -0.0032(14)
C11 0.0534(17) 0.0423(18) 0.0430(14) -0.0101(12) 0.0074(12) 0.0079(14)
C12 0.074(2) 0.0469(19) 0.0577(18) 0.0117(14) -0.0167(15) 0.0220(17)
C19 0.0419(13) 0.0218(13) 0.0339(12) -0.0003(9) 0.0042(10) 0.0021(11)
C15 0.0527(17) 0.052(2) 0.073(2) 0.0005(15) 0.0286(15) 0.0197(16)
C26 0.0466(15) 0.0484(18) 0.0385(13) 0.0074(11) -0.0146(11) -0.0123(14)
C9 0.0449(16) 0.119(3) 0.0250(13) 0.0048(15) -0.0051(11) -0.0168(19)

loop_
_atom_type_symbol
_atom_type_description
_atom_type_scat_dispersion_real
_atom_type_scat_dispersion_imag
_atom_type_scat_source
C C 0.0033 0.0016 'International Tables Vol C Tables 4.2.6.8 and 6.1.1.4'
H H 0.0000 0.0000 'International Tables Vol C Tables 4.2.6.8 and 6.1.1.4'
O O 0.0106 0.0060 'International Tables Vol C Tables 4.2.6.8 and 6.1.1.4'
Si Si 0.0817 0.0704 'International Tables Vol C Tables 4.2.6.8 and 6.1.1.4'
S S 0.1246 0.1234 'International Tables Vol C Tables 4.2.6.8 and 6.1.1.4'

loop_
_geom_angle_atom_site_label_1
_geom_angle_atom_site_label_2
_geom_angle_atom_site_label_3
_geom_angle
C4 S1 C10 100.79(10)
O2 Si2 C23 112.32(10)
O2 Si2 C22 109.79(9)
C23 Si2 C22 107.28(11)
O2 Si2 C6 105.46(9)
C23 Si2 C6 110.40(12)
C22 Si2 C6 111.66(11)
O1 Si1 C21 103.04(9)
O1 Si1 C20 110.38(9)
C21 Si1 C20 111.51(10)
O1 Si1 C18 113.80(9)
C21 Si1 C18 110.08(10)
C20 Si1 C18 108.02(10)
O4 Si3 C25 111.72(9)
O4 Si3 C26 110.64(10)
C25 Si3 C26 108.82(12)
O4 Si3 C13 103.32(9)
C25 Si3 C13 111.31(11)
C26 Si3 C13 110.98(13)
C3 O2 Si2 124.67(13)
C1 O4 Si3 131.52(13)
C4 O3 C5 113.84(15)
C2 O1 Si1 124.59(13)
O2 C3 C2 110.95(16)
O2 C3 C4 107.86(15)
C2 C3 C4 106.84(16)
O1 C2 C1 110.84(15)
O1 C2 C3 111.80(16)
C1 C2 C3 108.38(16)
O3 C4 C3 112.42(15)
O3 C4 S1 106.59(13)
C3 C4 S1 114.90(15)
O4 C1 C5 109.67(16)
O4 C1 C2 109.50(16)
C5 C1 C2 107.97(16)
C9 C6 C7 108.6(2)
C9 C6 C8 109.9(2)
C7 C6 C8 108.0(2)
C9 C6 Si2 110.05(17)
C7 C6 Si2 111.14(15)
C8 C6 Si2 109.06(18)
C16 C18 C17 108.25(18)
C16 C18 C19 108.69(19)
C17 C18 C19 107.6(2)
C16 C18 Si1 112.01(16)
C17 C18 Si1 107.46(16)
C19 C18 Si1 112.61(15)
O3 C5 C24 105.90(18)
O3 C5 C1 109.90(17)
C24 C5 C1 114.24(17)
C11 C10 S1 108.09(17)
C15 C13 C12 109.7(2)
C15 C13 C14 108.4(2)
C12 C13 C14 108.9(2)
C15 C13 Si3 110.24(19)
C12 C13 Si3 109.75(19)
C14 C13 Si3 109.83(17)

loop_
_geom_bond_atom_site_label_1
_geom_bond_atom_site_label_2
_geom_bond_distance
S1 C4 1.809(2)
S1 C10 1.820(2)
Si2 O2 1.6659(15)
Si2 C23 1.864(2)
Si2 C22 1.868(2)
Si2 C6 1.892(2)
Si1 O1 1.6682(15)
Si1 C21 1.865(2)
Si1 C20 1.868(2)
Si1 C18 1.898(2)
Si3 O4 1.6518(14)
Si3 C25 1.858(2)
Si3 C26 1.868(3)
Si3 C13 1.884(3)
O2 C3 1.421(2)
O4 C1 1.420(3)
O3 C4 1.428(2)
O3 C5 1.435(2)
O1 C2 1.428(2)
C3 C2 1.539(3)
C3 C4 1.546(3)
C2 C1 1.531(3)
C1 C5 1.531(3)
C6 C9 1.533(3)
C6 C7 1.536(4)
C6 C8 1.540(4)
C18 C16 1.535(3)
C18 C17 1.541(3)
C18 C19 1.544(3)
C5 C24 1.512(3)
C10 C11 1.529(3)
C13 C15 1.530(3)
C13 C12 1.533(3)
C13 C14 1.541(4)

loop_
_geom_torsion_atom_site_label_1
_geom_torsion_atom_site_label_2
_geom_torsion_atom_site_label_3
_geom_torsion_atom_site_label_4
_geom_torsion
C23 Si2 O2 C3 41.45(17)
C22 Si2 O2 C3 -77.82(16)
C6 Si2 O2 C3 161.75(14)
C25 Si3 O4 C1 -58.7(2)
C26 Si3 O4 C1 62.8(2)
C13 Si3 O4 C1 -178.41(17)
C21 Si1 O1 C2 -176.47(15)
C20 Si1 O1 C2 -57.29(17)
C18 Si1 O1 C2 64.35(17)
Si2 O2 C3 C2 121.77(15)
Si2 O2 C3 C4 -121.53(15)
Si1 O1 C2 C1 -115.60(16)
Si1 O1 C2 C3 123.36(16)
O2 C3 C2 O1 -61.0(2)
C4 C3 C2 O1 -178.28(15)
O2 C3 C2 C1 176.59(15)
C4 C3 C2 C1 59.3(2)
C5 O3 C4 C3 57.1(2)
C5 O3 C4 S1 -176.20(13)
O2 C3 C4 O3 -175.64(16)
C2 C3 C4 O3 -56.3(2)
O2 C3 C4 S1 62.22(19)
C2 C3 C4 S1 -178.43(13)
C10 S1 C4 O3 -48.76(15)
C10 S1 C4 C3 76.47(16)
Si3 O4 C1 C5 -124.02(16)
Si3 O4 C1 C2 117.68(16)
O1 C2 C1 O4 -66.0(2)
C3 C2 C1 O4 57.0(2)
O1 C2 C1 C5 174.66(17)
C3 C2 C1 C5 -62.3(2)
O2 Si2 C6 C9 -58.4(2)
C23 Si2 C6 C9 63.1(2)
C22 Si2 C6 C9 -177.6(2)
O2 Si2 C6 C7 61.92(17)
C23 Si2 C6 C7 -176.53(16)
C22 Si2 C6 C7 -57.3(2)
O2 Si2 C6 C8 -179.08(17)
C23 Si2 C6 C8 -57.5(2)
C22 Si2 C6 C8 61.7(2)
O1 Si1 C18 C16 57.20(17)
C21 Si1 C18 C16 -57.89(17)
C20 Si1 C18 C16 -179.86(15)
O1 Si1 C18 C17 175.97(14)
C21 Si1 C18 C17 60.88(17)
C20 Si1 C18 C17 -61.09(17)
O1 Si1 C18 C19 -65.67(17)
C21 Si1 C18 C19 179.24(15)
C20 Si1 C18 C19 57.27(18)
C4 O3 C5 C24 178.07(17)
C4 O3 C5 C1 -58.1(2)
O4 C1 C5 O3 -59.2(2)
C2 C1 C5 O3 60.1(2)
O4 C1 C5 C24 59.7(2)
C2 C1 C5 C24 178.91(19)
C4 S1 C10 C11 -178.77(18)
O4 Si3 C13 C15 -59.3(2)
C25 Si3 C13 C15 -179.33(19)
C26 Si3 C13 C15 59.3(2)
O4 Si3 C13 C12 179.82(19)
C25 Si3 C13 C12 59.8(2)
C26 Si3 C13 C12 -61.6(2)
O4 Si3 C13 C14 60.09(18)
C25 Si3 C13 C14 -59.95(19)
C26 Si3 C13 C14 178.69(17)
